data_7063991
loop_
_publ_author_name
'Du, Shiyu'
'Zhang, Paipai'
'Liu, Haozhen'
'An, Donghai'
'Chen, Yanna'

_publ_section_title
;
 A new ultraviolet-transparent molybdate featuring a layered structure and
 moderate birefringence
;
_journal_issue 40
_journal_name_full 'New Journal of Chemistry'
_journal_page_first 17561
_journal_page_last 17567
_journal_paper_doi 10.1039/D5NJ03191E
_journal_volume 49
_journal_year 2025
_chemical_formula_moiety 'Ba Mo5 O16'
_chemical_formula_sum 'Ba Mo5 O16'
_chemical_formula_weight 873.04
_space_group_crystal_system monoclinic
_space_group_IT_number 15
_space_group_name_Hall '-C 2yc'
_space_group_name_H-M_alt 'C 1 2/c 1'
_atom_sites_solution_hydrogens none
_atom_sites_solution_primary heavy
_atom_sites_solution_secondary difmap
_audit_creation_date 2025-08-01
_audit_creation_method
;
Olex2 1.3
(compiled 2020.11.12 svn.r5f609507 for OlexSys, GUI svn.r6408)
;
_audit_update_record
;
2025-08-05 deposited with the CCDC.	2025-09-04 downloaded from the CCDC.
;
_cell_angle_alpha 90.00
_cell_angle_beta 123.760(7)
_cell_angle_gamma 90.00
_cell_formula_units_Z 4
_cell_length_a 18.321(13)
_cell_length_b 5.648(4)
_cell_length_c 14.128(10)
_cell_measurement_reflns_used 734
_cell_measurement_temperature 296(2)
_cell_measurement_theta_max 27.43
_cell_measurement_theta_min 2.67
_cell_volume 1215.4(15)
_computing_cell_refinement 'SAINT V8.38A (Bruker, 2018)'
_computing_data_reduction 'SAINT V8.38A (Bruker, 2018)'
_computing_molecular_graphics 'Olex2 1.3 (Dolomanov et al., 2009)'
_computing_publication_material 'Olex2 1.3 (Dolomanov et al., 2009)'
_computing_structure_refinement 'XL  (Sheldrick, 2008)'
_computing_structure_solution 'XS  (Sheldrick, 2008)'
_diffrn_ambient_temperature 296.15
_diffrn_measured_fraction_theta_full 0.987
_diffrn_measured_fraction_theta_max 0.987
_diffrn_measurement_device_type 'CCD area detector'
_diffrn_measurement_method 'phi and omega scans'
_diffrn_radiation_monochromator graphite
_diffrn_radiation_type MoK\a
_diffrn_radiation_wavelength 0.71073
_diffrn_reflns_av_R_equivalents 0.0470
_diffrn_reflns_av_unetI/netI 0.0613
_diffrn_reflns_limit_h_max 18
_diffrn_reflns_limit_h_min -23
_diffrn_reflns_limit_k_max 7
_diffrn_reflns_limit_k_min -7
_diffrn_reflns_limit_l_max 18
_diffrn_reflns_limit_l_min -11
_diffrn_reflns_number 3583
_diffrn_reflns_theta_full 27.57
_diffrn_reflns_theta_max 27.57
_diffrn_reflns_theta_min 2.67
_diffrn_source 'fine-focus sealed tube'
_diffrn_source_current 30.0
_diffrn_source_power 1.5
_diffrn_source_voltage 50.0
_exptl_absorpt_coefficient_mu 8.283
_exptl_absorpt_correction_T_max 0.7456
_exptl_absorpt_correction_T_min 0.6136
_exptl_absorpt_correction_type multi-scan
_exptl_absorpt_process_details
;
SADABS-2016/2 (Bruker,2016/2) was used for absorption correction.
wR2(int) was 0.0876 before and 0.0483 after correction.
The Ratio of minimum to maximum transmission is 0.8230.
The \l/2 correction factor is Not present.
;
_exptl_crystal_colour 'clear light colourless'
_exptl_crystal_colour_lustre clear
_exptl_crystal_colour_modifier light
_exptl_crystal_colour_primary colourless
_exptl_crystal_density_diffrn 4.771
_exptl_crystal_density_method 'not measured'
_exptl_crystal_description block
_exptl_crystal_F_000 1576
_exptl_crystal_size_max 0.12
_exptl_crystal_size_mid 0.11
_exptl_crystal_size_min 0.09
_refine_diff_density_max 3.056
_refine_diff_density_min -3.183
_refine_diff_density_rms 0.308
_refine_ls_extinction_coef 0.00116(13)
_refine_ls_extinction_expression Fc^*^=kFc[1+0.001xFc^2^\l^3^/sin(2\q)]^-1/4^
_refine_ls_extinction_method SHELXL
_refine_ls_goodness_of_fit_ref 1.085
_refine_ls_hydrogen_treatment none
_refine_ls_matrix_type full
_refine_ls_number_parameters 103
_refine_ls_number_reflns 1389
_refine_ls_number_restraints 0
_refine_ls_restrained_S_all 1.085
_refine_ls_R_factor_all 0.0526
_refine_ls_R_factor_gt 0.0388
_refine_ls_shift/su_max 0.001
_refine_ls_shift/su_mean 0.000
_refine_ls_structure_factor_coef Fsqd
_refine_ls_weighting_details 'calc w=1/[\s^2^(Fo^2^)+(0.0273P)^2^+1.6585P] where P=(Fo^2^+2Fc^2^)/3'
_refine_ls_weighting_scheme calc
_refine_ls_wR_factor_gt 0.0756
_refine_ls_wR_factor_ref 0.0810
_reflns_number_gt 1085
_reflns_number_total 1389
_reflns_threshold_expression >2sigma(I)
_cod_data_source_file d5nj03191e2.cif
_cod_data_source_block 111111
_cod_depositor_comments 'Adding full bibliography for 7063991.cif.'
_cod_original_cell_volume 1215.5(15)
_cod_database_code 7063991
_olex2_refinement_description
;
;
_olex2_submission_special_instructions 'No special instructions were received'

loop_
_space_group_symop_id
_space_group_symop_operation_xyz
1 'x, y, z'
2 '-x, y, -z+1/2'
3 'x+1/2, y+1/2, z'
4 '-x+1/2, y+1/2, -z+1/2'
5 '-x, -y, -z'
6 'x, -y, z-1/2'
7 '-x+1/2, -y+1/2, -z'
8 'x+1/2, -y+1/2, z-1/2'

loop_
_atom_site_label
_atom_site_type_symbol
_atom_site_fract_x
_atom_site_fract_y
_atom_site_fract_z
_atom_site_U_iso_or_equiv
_atom_site_adp_type
_atom_site_occupancy
_atom_site_symmetry_multiplicity
_atom_site_calc_flag
_atom_site_refinement_flags
_atom_site_disorder_assembly
_atom_site_disorder_group
Mo1 Mo 0.0000 0.37018(16) 0.7500 0.0074(2) Uani 1 2 d S . .
Mo2 Mo 0.07151(4) 0.82255(11) 0.99529(5) 0.0070(2) Uani 1 1 d . . .
Mo3 Mo -0.13074(5) 0.72076(11) 0.77943(5) 0.0084(2) Uani 1 1 d . . .
O5 O 0.0101(4) 0.6768(8) 0.8537(4) 0.0091(12) Uani 1 1 d . . .
O6 O -0.0655(4) 0.9042(9) 0.9228(4) 0.0096(12) Uani 1 1 d . . .
Ba1 Ba 0.2500 0.2500 1.0000 0.0547(4) Uani 1 2 d S . .
O2 O -0.1200(4) 0.4570(8) 0.7006(4) 0.0088(12) Uani 1 1 d . . .
O3 O -0.1571(4) 0.9413(9) 0.6835(4) 0.0151(13) Uani 1 1 d . . .
O7 O -0.2228(4) 0.6825(10) 0.7795(5) 0.0201(14) Uani 1 1 d . . .
O1 O 0.0853(4) 0.5952(9) 1.0835(4) 0.0137(13) Uani 1 1 d . . .
O4 O 0.1739(4) 0.8680(10) 1.0227(4) 0.0132(13) Uani 1 1 d . . .
O8 O 0.0358(4) 0.1824(9) 0.8639(4) 0.0122(12) Uani 1 1 d . . .

loop_
_atom_site_aniso_label
_atom_site_aniso_U_11
_atom_site_aniso_U_22
_atom_site_aniso_U_33
_atom_site_aniso_U_23
_atom_site_aniso_U_13
_atom_site_aniso_U_12
Mo1 0.0094(5) 0.0064(5) 0.0073(5) 0.000 0.0053(4) 0.000
Mo2 0.0069(4) 0.0072(4) 0.0063(3) -0.0018(2) 0.0033(3) -0.0007(3)
Mo3 0.0087(4) 0.0076(3) 0.0071(3) -0.0021(2) 0.0033(3) -0.0002(3)
O5 0.016(3) 0.005(2) 0.011(3) -0.002(2) 0.011(2) 0.000(2)
O6 0.010(3) 0.011(3) 0.008(3) -0.001(2) 0.005(2) 0.000(2)
Ba1 0.0421(7) 0.0338(5) 0.0275(5) 0.0203(4) -0.0183(4) -0.0282(5)
O2 0.010(3) 0.008(3) 0.009(3) -0.003(2) 0.005(2) -0.004(2)
O3 0.024(4) 0.009(3) 0.013(3) 0.002(2) 0.011(3) 0.003(2)
O7 0.013(3) 0.020(3) 0.031(4) -0.002(3) 0.014(3) 0.001(3)
O1 0.019(4) 0.010(3) 0.013(3) 0.001(2) 0.010(3) 0.003(2)
O4 0.008(3) 0.024(3) 0.008(3) 0.001(2) 0.005(2) 0.000(2)
O8 0.020(3) 0.011(3) 0.013(3) 0.002(2) 0.013(3) 0.005(2)

loop_
_atom_type_symbol
_atom_type_description
_atom_type_scat_dispersion_real
_atom_type_scat_dispersion_imag
_atom_type_scat_source
Ba Ba -0.3244 2.2819 'International Tables Vol C Tables 4.2.6.8 and 6.1.1.4'
Mo Mo -1.6832 0.6857 'International Tables Vol C Tables 4.2.6.8 and 6.1.1.4'
O O 0.0106 0.0060 'International Tables Vol C Tables 4.2.6.8 and 6.1.1.4'

loop_
_geom_angle_atom_site_label_1
_geom_angle_atom_site_label_2
_geom_angle_atom_site_label_3
_geom_angle
_geom_angle_site_symmetry_1
_geom_angle_site_symmetry_3
_geom_angle_publ_flag
O5 Mo1 O5 76.7(3) . 2_556 ?
O5 Mo1 Ba1 110.61(15) 2_556 . ?
O5 Mo1 Ba1 85.10(15) . . ?
O5 Mo1 Ba1 110.61(15) . 2_556 ?
O5 Mo1 Ba1 85.10(15) 2_556 2_556 ?
Ba1 Mo1 Ba1 160.42(3) 2_556 . ?
O2 Mo1 O5 84.5(2) 2_556 . ?
O2 Mo1 O5 72.8(2) 2_556 2_556 ?
O2 Mo1 O5 72.8(2) . . ?
O2 Mo1 O5 84.5(2) . 2_556 ?
O2 Mo1 Ba1 149.81(15) . . ?
O2 Mo1 Ba1 38.79(15) . 2_556 ?
O2 Mo1 Ba1 38.79(14) 2_556 . ?
O2 Mo1 Ba1 149.81(15) 2_556 2_556 ?
O2 Mo1 O2 151.1(3) 2_556 . ?
O8 Mo1 O5 90.9(2) . . ?
O8 Mo1 O5 90.9(2) 2_556 2_556 ?
O8 Mo1 O5 161.8(2) . 2_556 ?
O8 Mo1 O5 161.8(2) 2_556 . ?
O8 Mo1 Ba1 54.2(2) . . ?
O8 Mo1 Ba1 54.2(2) 2_556 2_556 ?
O8 Mo1 Ba1 112.1(2) 2_556 . ?
O8 Mo1 Ba1 112.1(2) . 2_556 ?
O8 Mo1 O2 93.0(2) 2_556 . ?
O8 Mo1 O2 104.8(2) 2_556 2_556 ?
O8 Mo1 O2 104.8(2) . . ?
O8 Mo1 O2 93.0(2) . 2_556 ?
O8 Mo1 O8 104.0(3) 2_556 . ?
O5 Mo2 O6 141.5(2) . 5_577 ?
O5 Mo2 O6 74.7(2) . . ?
O6 Mo2 O6 71.5(2) 5_577 . ?
O1 Mo2 O5 102.0(2) . . ?
O1 Mo2 O6 99.6(2) . . ?
O1 Mo2 O6 101.2(2) . 5_577 ?
O1 Mo2 O4 104.4(3) . . ?
O4 Mo2 O5 104.1(3) . . ?
O4 Mo2 O6 99.3(2) . 5_577 ?
O4 Mo2 O6 155.6(2) . . ?
O5 Mo3 O1 75.12(19) . 5_567 ?
O6 Mo3 O5 71.9(2) . . ?
O6 Mo3 O1 79.8(2) . 5_567 ?
O2 Mo3 O5 73.7(2) . . ?
O2 Mo3 O6 142.7(2) . . ?
O2 Mo3 O1 78.0(2) . 5_567 ?
O3 Mo3 O5 101.6(3) . . ?
O3 Mo3 O6 100.1(2) . . ?
O3 Mo3 O2 100.4(2) . . ?
O3 Mo3 O1 176.7(3) . 5_567 ?
O7 Mo3 O5 152.7(2) . . ?
O7 Mo3 O6 95.8(3) . . ?
O7 Mo3 O2 108.7(3) . . ?
O7 Mo3 O3 104.5(3) . . ?
O7 Mo3 O1 78.8(2) . 5_567 ?
Mo2 O5 Mo1 147.1(3) . . ?
Mo2 O5 Mo3 108.2(2) . . ?
Mo3 O5 Mo1 97.4(2) . . ?
Mo2 O6 Mo2 108.5(2) 5_577 . ?
Mo2 O6 Mo3 144.4(3) 5_577 . ?
Mo3 O6 Mo2 104.7(2) . . ?
Mo1 Ba1 Mo1 180.0 . 7_557 ?
O2 Ba1 Mo1 26.57(12) 2_556 . ?
O2 Ba1 Mo1 153.43(12) 8_556 . ?
O2 Ba1 Mo1 153.43(12) 2_556 7_557 ?
O2 Ba1 Mo1 26.57(12) 8_556 7_557 ?
O2 Ba1 O2 180.000(2) 2_556 8_556 ?
O2 Ba1 O3 115.10(16) 2_556 8_566 ?
O2 Ba1 O3 64.90(16) 2_556 2_546 ?
O2 Ba1 O3 64.90(16) 8_556 8_566 ?
O2 Ba1 O3 115.10(16) 8_556 2_546 ?
O2 Ba1 O8 128.33(15) 2_556 7_557 ?
O2 Ba1 O8 128.33(15) 8_556 . ?
O2 Ba1 O8 51.67(15) 2_556 . ?
O2 Ba1 O8 51.67(15) 8_556 7_557 ?
O3 Ba1 Mo1 58.37(12) 2_546 . ?
O3 Ba1 Mo1 121.63(12) 2_546 7_557 ?
O3 Ba1 Mo1 58.37(12) 8_566 7_557 ?
O3 Ba1 Mo1 121.63(12) 8_566 . ?
O3 Ba1 O3 180.000(1) 8_566 2_546 ?
O3 Ba1 O8 58.02(15) 8_566 7_557 ?
O3 Ba1 O8 121.98(15) 8_566 . ?
O3 Ba1 O8 58.02(15) 2_546 . ?
O3 Ba1 O8 121.98(15) 2_546 7_557 ?
O4 Ba1 Mo1 79.95(12) 7_567 7_557 ?
O4 Ba1 Mo1 79.95(12) 1_545 . ?
O4 Ba1 Mo1 100.05(12) 1_545 7_557 ?
O4 Ba1 Mo1 100.05(12) 7_567 . ?
O4 Ba1 O2 104.79(16) 1_545 2_556 ?
O4 Ba1 O2 75.21(16) 1_545 8_556 ?
O4 Ba1 O2 75.21(16) 7_567 2_556 ?
O4 Ba1 O2 104.79(16) 7_567 8_556 ?
O4 Ba1 O3 61.22(17) 7_567 8_566 ?
O4 Ba1 O3 118.78(16) 7_567 2_546 ?
O4 Ba1 O3 118.78(16) 1_545 8_566 ?
O4 Ba1 O3 61.22(17) 1_545 2_546 ?
O4 Ba1 O4 180.00(14) 1_545 7_567 ?
O4 Ba1 O8 123.57(15) 1_545 7_557 ?
O4 Ba1 O8 123.57(15) 7_567 . ?
O4 Ba1 O8 56.43(15) 7_567 7_557 ?
O4 Ba1 O8 56.43(15) 1_545 . ?
O8 Ba1 Mo1 154.90(9) . 7_557 ?
O8 Ba1 Mo1 154.90(9) 7_557 . ?
O8 Ba1 Mo1 25.10(9) 7_557 7_557 ?
O8 Ba1 Mo1 25.10(9) . . ?
O8 Ba1 O8 180.000(1) . 7_557 ?
Mo1 O2 Ba1 114.6(2) . 2_556 ?
Mo3 O2 Mo1 116.1(2) . . ?
Mo3 O2 Ba1 127.9(2) . 2_556 ?
Mo3 O3 Ba1 163.0(3) . 2_566 ?
Mo2 O1 Mo3 170.4(3) . 5_567 ?
Mo2 O4 Ba1 132.1(3) . 1_565 ?
Mo1 O8 Ba1 100.7(2) . . ?

loop_
_geom_bond_atom_site_label_1
_geom_bond_atom_site_label_2
_geom_bond_distance
_geom_bond_site_symmetry_2
_geom_bond_publ_flag
Mo1 O5 2.209(5) . ?
Mo1 O5 2.209(5) 2_556 ?
Mo1 Ba1 3.992(2) . ?
Mo1 Ba1 3.992(2) 2_556 ?
Mo1 O2 1.964(6) 2_556 ?
Mo1 O2 1.964(6) . ?
Mo1 O8 1.724(5) 2_556 ?
Mo1 O8 1.724(5) . ?
Mo2 O5 1.856(5) . ?
Mo2 O6 1.969(5) 5_577 ?
Mo2 O6 2.169(6) . ?
Mo2 O1 1.707(5) . ?
Mo2 O4 1.710(6) . ?
Mo3 O5 2.193(6) . ?
Mo3 O6 1.979(5) . ?
Mo3 O2 1.934(5) . ?
Mo3 O3 1.701(5) . ?
Mo3 O7 1.700(6) . ?
Mo3 O1 2.416(5) 5_567 ?
O6 Mo2 1.969(5) 5_577 ?
Ba1 Mo1 3.992(2) 7_557 ?
Ba1 O2 2.751(5) 2_556 ?
Ba1 O2 2.751(5) 8_556 ?
Ba1 O3 2.785(5) 8_566 ?
Ba1 O3 2.785(5) 2_546 ?
Ba1 O4 2.683(6) 7_567 ?
Ba1 O4 2.683(6) 1_545 ?
Ba1 O8 3.295(6) . ?
Ba1 O8 3.295(6) 7_557 ?
O2 Ba1 2.751(5) 2_556 ?
O3 Ba1 2.785(5) 2_566 ?
O1 Mo3 2.416(5) 5_567 ?
O4 Ba1 2.683(6) 1_565 ?

loop_
_geom_torsion_atom_site_label_1
_geom_torsion_atom_site_label_2
_geom_torsion_atom_site_label_3
_geom_torsion_atom_site_label_4
_geom_torsion
_geom_torsion_site_symmetry_1
_geom_torsion_site_symmetry_2
_geom_torsion_site_symmetry_3
_geom_torsion_site_symmetry_4
_geom_torsion_publ_flag
Mo1 Ba1 O8 Mo1 180.000(2) 7_557 . . . ?
O5 Mo1 O5 Mo2 -129.6(7) 2_556 . . . ?
O5 Mo1 O5 Mo3 88.9(2) 2_556 . . . ?
O5 Mo1 Ba1 Mo1 -117(100) 2_556 . . 7_557 ?
O5 Mo1 Ba1 Mo1 169(100) . . . 7_557 ?
O5 Mo1 Ba1 O2 92.7(3) . . . 8_556 ?
O5 Mo1 Ba1 O2 -87.3(3) . . . 2_556 ?
O5 Mo1 Ba1 O2 -13.5(3) 2_556 . . 2_556 ?
O5 Mo1 Ba1 O2 166.5(3) 2_556 . . 8_556 ?
O5 Mo1 Ba1 O3 -110.2(2) 2_556 . . 2_546 ?
O5 Mo1 Ba1 O3 175.93(19) . . . 2_546 ?
O5 Mo1 Ba1 O3 69.8(2) 2_556 . . 8_566 ?
O5 Mo1 Ba1 O3 -4.07(19) . . . 8_566 ?
O5 Mo1 Ba1 O4 113.64(19) . . . 1_545 ?
O5 Mo1 Ba1 O4 -66.36(19) . . . 7_567 ?
O5 Mo1 Ba1 O4 -172.51(18) 2_556 . . 1_545 ?
O5 Mo1 Ba1 O4 7.49(18) 2_556 . . 7_567 ?
O5 Mo1 Ba1 O8 168.5(3) 2_556 . . . ?
O5 Mo1 Ba1 O8 -11.5(3) 2_556 . . 7_557 ?
O5 Mo1 Ba1 O8 -85.4(3) . . . 7_557 ?
O5 Mo1 Ba1 O8 94.6(2) . . . . ?
O5 Mo1 O2 Mo3 -78.5(3) 2_556 . . . ?
O5 Mo1 O2 Mo3 -0.7(2) . . . . ?
O5 Mo1 O2 Ba1 166.8(3) . . . 2_556 ?
O5 Mo1 O2 Ba1 89.0(2) 2_556 . . 2_556 ?
O5 Mo1 O8 Ba1 -36.7(8) 2_556 . . . ?
O5 Mo1 O8 Ba1 -83.32(19) . . . . ?
O5 Mo2 O6 Mo2 -161.4(3) . . . 5_577 ?
O5 Mo2 O6 Mo3 5.7(2) . . . . ?
O5 Mo2 O1 Mo3 112.9(18) . . . 5_567 ?
O5 Mo2 O4 Ba1 98.7(3) . . . 1_565 ?
O5 Mo3 O6 Mo2 153.7(6) . . . 5_577 ?
O5 Mo3 O6 Mo2 -4.85(19) . . . . ?
O5 Mo3 O2 Mo1 0.7(2) . . . . ?
O5 Mo3 O2 Ba1 -164.9(3) . . . 2_556 ?
O5 Mo3 O3 Ba1 161.2(10) . . . 2_566 ?
O6 Mo2 O5 Mo1 -173.8(4) 5_577 . . . ?
O6 Mo2 O5 Mo1 -144.7(6) . . . . ?
O6 Mo2 O5 Mo3 -34.3(5) 5_577 . . . ?
O6 Mo2 O5 Mo3 -5.2(2) . . . . ?
O6 Mo2 O6 Mo2 0.0 5_577 . . 5_577 ?
O6 Mo2 O6 Mo3 167.0(4) 5_577 . . . ?
O6 Mo2 O1 Mo3 -170.8(17) . . . 5_567 ?
O6 Mo2 O1 Mo3 -98.0(18) 5_577 . . 5_567 ?
O6 Mo2 O4 Ba1 14.9(7) . . . 1_565 ?
O6 Mo2 O4 Ba1 -50.5(4) 5_577 . . 1_565 ?
O6 Mo3 O5 Mo1 164.9(2) . . . . ?
O6 Mo3 O5 Mo2 5.8(2) . . . . ?
O6 Mo3 O2 Mo1 -22.3(5) . . . . ?
O6 Mo3 O2 Ba1 172.1(3) . . . 2_556 ?
O6 Mo3 O3 Ba1 -125.5(10) . . . 2_566 ?
Ba1 Mo1 O5 Mo2 -17.1(5) . . . . ?
Ba1 Mo1 O5 Mo2 150.9(5) 2_556 . . . ?
Ba1 Mo1 O5 Mo3 9.4(2) 2_556 . . . ?
Ba1 Mo1 O5 Mo3 -158.60(16) . . . . ?
Ba1 Mo1 Ba1 Mo1 25(100) 2_556 . . 7_557 ?
Ba1 Mo1 Ba1 O2 -51.7(2) 2_556 . . 8_556 ?
Ba1 Mo1 Ba1 O2 128.3(2) 2_556 . . 2_556 ?
Ba1 Mo1 Ba1 O3 -148.49(14) 2_556 . . 8_566 ?
Ba1 Mo1 Ba1 O3 31.51(14) 2_556 . . 2_546 ?
Ba1 Mo1 Ba1 O4 149.22(12) 2_556 . . 7_567 ?
Ba1 Mo1 Ba1 O4 -30.78(12) 2_556 . . 1_545 ?
Ba1 Mo1 Ba1 O8 130.2(2) 2_556 . . 7_557 ?
Ba1 Mo1 Ba1 O8 -49.8(2) 2_556 . . . ?
Ba1 Mo1 O2 Mo3 44.0(4) . . . . ?
Ba1 Mo1 O2 Mo3 -167.5(4) 2_556 . . . ?
Ba1 Mo1 O2 Ba1 -148.44(15) . . . 2_556 ?
Ba1 Mo1 O8 Ba1 163.97(6) 2_556 . . . ?
O2 Mo1 O5 Mo2 -56.0(6) 2_556 . . . ?
O2 Mo1 O5 Mo2 142.1(6) . . . . ?
O2 Mo1 O5 Mo3 162.4(2) 2_556 . . . ?
O2 Mo1 O5 Mo3 0.59(18) . . . . ?
O2 Mo1 Ba1 Mo1 -103(100) 2_556 . . 7_557 ?
O2 Mo1 Ba1 Mo1 127(100) . . . 7_557 ?
O2 Mo1 Ba1 O2 -129.8(5) . . . 2_556 ?
O2 Mo1 Ba1 O2 50.2(5) . . . 8_556 ?
O2 Mo1 Ba1 O2 180.000(3) 2_556 . . 8_556 ?
O2 Mo1 Ba1 O3 133.5(3) . . . 2_546 ?
O2 Mo1 Ba1 O3 -96.8(3) 2_556 . . 2_546 ?
O2 Mo1 Ba1 O3 83.2(3) 2_556 . . 8_566 ?
O2 Mo1 Ba1 O3 -46.5(3) . . . 8_566 ?
O2 Mo1 Ba1 O4 -159.0(3) 2_556 . . 1_545 ?
O2 Mo1 Ba1 O4 21.0(3) 2_556 . . 7_567 ?
O2 Mo1 Ba1 O4 71.2(3) . . . 1_545 ?
O2 Mo1 Ba1 O4 -108.8(3) . . . 7_567 ?
O2 Mo1 Ba1 O8 -178.0(3) 2_556 . . . ?
O2 Mo1 Ba1 O8 2.0(3) 2_556 . . 7_557 ?
O2 Mo1 Ba1 O8 -127.8(4) . . . 7_557 ?
O2 Mo1 Ba1 O8 52.2(4) . . . . ?
O2 Mo1 O2 Mo3 -40.6(2) 2_556 . . . ?
O2 Mo1 O2 Ba1 127.0(2) 2_556 . . 2_556 ?
O2 Mo1 O8 Ba1 -155.74(17) . . . . ?
O2 Mo1 O8 Ba1 1.23(19) 2_556 . . . ?
O2 Mo3 O5 Mo1 -0.60(19) . . . . ?
O2 Mo3 O5 Mo2 -159.8(3) . . . . ?
O2 Mo3 O6 Mo2 177.0(4) . . . 5_577 ?
O2 Mo3 O6 Mo2 18.5(5) . . . . ?
O2 Mo3 O3 Ba1 85.8(10) . . . 2_566 ?
O2 Ba1 O8 Mo1 178.89(18) 8_556 . . . ?
O2 Ba1 O8 Mo1 -1.11(18) 2_556 . . . ?
O3 Mo3 O5 Mo1 -98.1(2) . . . . ?
O3 Mo3 O5 Mo2 102.7(3) . . . . ?
O3 Mo3 O6 Mo2 54.6(6) . . . 5_577 ?
O3 Mo3 O6 Mo2 -103.9(3) . . . . ?
O3 Mo3 O2 Mo1 100.0(3) . . . . ?
O3 Mo3 O2 Ba1 -65.7(3) . . . 2_556 ?
O3 Ba1 O8 Mo1 -82.8(2) 2_546 . . . ?
O3 Ba1 O8 Mo1 97.2(2) 8_566 . . . ?
O7 Mo3 O5 Mo1 98.7(5) . . . . ?
O7 Mo3 O5 Mo2 -60.5(6) . . . . ?
O7 Mo3 O6 Mo2 150.2(3) . . . . ?
O7 Mo3 O6 Mo2 -51.3(5) . . . 5_577 ?
O7 Mo3 O2 Mo1 -150.7(3) . . . . ?
O7 Mo3 O2 Ba1 43.7(4) . . . 2_556 ?
O7 Mo3 O3 Ba1 -26.7(10) . . . 2_566 ?
O1 Mo2 O5 Mo1 -47.8(6) . . . . ?
O1 Mo2 O5 Mo3 91.7(3) . . . . ?
O1 Mo2 O6 Mo2 98.7(3) . . . 5_577 ?
O1 Mo2 O6 Mo3 -94.3(3) . . . . ?
O1 Mo2 O4 Ba1 -154.7(3) . . . 1_565 ?
O1 Mo3 O5 Mo1 81.0(2) 5_567 . . . ?
O1 Mo3 O5 Mo2 -78.2(2) 5_567 . . . ?
O1 Mo3 O6 Mo2 72.7(2) 5_567 . . . ?
O1 Mo3 O6 Mo2 -128.8(5) 5_567 . . 5_577 ?
O1 Mo3 O2 Mo1 -77.0(3) 5_567 . . . ?
O1 Mo3 O2 Ba1 117.3(3) 5_567 . . 2_556 ?
O1 Mo3 O3 Ba1 147(3) 5_567 . . 2_566 ?
O4 Mo2 O5 Mo1 60.5(6) . . . . ?
O4 Mo2 O5 Mo3 -160.0(2) . . . . ?
O4 Mo2 O6 Mo2 -71.0(6) . . . 5_577 ?
O4 Mo2 O6 Mo3 96.0(5) . . . . ?
O4 Mo2 O1 Mo3 4.8(18) . . . 5_567 ?
O4 Ba1 O8 Mo1 22.6(3) 7_567 . . . ?
O4 Ba1 O8 Mo1 -157.4(3) 1_545 . . . ?
O8 Mo1 O5 Mo2 -177.9(6) 2_556 . . . ?
O8 Mo1 O5 Mo2 36.9(6) . . . . ?
O8 Mo1 O5 Mo3 40.5(8) 2_556 . . . ?
O8 Mo1 O5 Mo3 -104.6(2) . . . . ?
O8 Mo1 Ba1 Mo1 -17(100) 2_556 . . 7_557 ?
O8 Mo1 Ba1 Mo1 75(100) . . . 7_557 ?
O8 Mo1 Ba1 O2 86.3(3) 2_556 . . 2_556 ?
O8 Mo1 Ba1 O2 -93.7(3) 2_556 . . 8_556 ?
O8 Mo1 Ba1 O2 -2.0(3) . . . 8_556 ?
O8 Mo1 Ba1 O2 178.0(3) . . . 2_556 ?
O8 Mo1 Ba1 O3 -10.4(2) 2_556 . . 2_546 ?
O8 Mo1 Ba1 O3 81.3(3) . . . 2_546 ?
O8 Mo1 Ba1 O3 169.6(2) 2_556 . . 8_566 ?
O8 Mo1 Ba1 O3 -98.7(3) . . . 8_566 ?
O8 Mo1 Ba1 O4 107.3(2) 2_556 . . 7_567 ?
O8 Mo1 Ba1 O4 -161.0(2) . . . 7_567 ?
O8 Mo1 Ba1 O4 -72.7(2) 2_556 . . 1_545 ?
O8 Mo1 Ba1 O4 19.0(2) . . . 1_545 ?
O8 Mo1 Ba1 O8 -91.7(4) 2_556 . . . ?
O8 Mo1 Ba1 O8 88.3(4) 2_556 . . 7_557 ?
O8 Mo1 Ba1 O8 180.000(2) . . . 7_557 ?
O8 Mo1 O2 Mo3 -169.1(3) 2_556 . . . ?
O8 Mo1 O2 Mo3 85.5(3) . . . . ?
O8 Mo1 O2 Ba1 -106.9(3) . . . 2_556 ?
O8 Mo1 O2 Ba1 -1.6(3) 2_556 . . 2_556 ?
O8 Mo1 O8 Ba1 107.3(2) 2_556 . . . ?
O8 Ba1 O8 Mo1 163(100) 7_557 . . . ?
